data_4134241
loop_
_publ_author_name
'Shi, Tan-Hao'
'Guo, Qing-Hui'
'Tong, Shuo'
'Wang, Mei-Xiang'

_publ_section_title
;
 Toward the synthesis of a highly strained hydrocarbon belt.
;
_journal_name_full 'Journal of the American Chemical Society'
_journal_paper_doi 10.1021/jacs.0c00112
_journal_year 2020
_chemical_formula_moiety 'C42 H34 N4'
_chemical_formula_sum 'C42 H34 N4'
_chemical_formula_weight 594.73
_space_group_crystal_system monoclinic
_space_group_IT_number 15
_space_group_name_Hall '-I 2ya'
_space_group_name_H-M_alt 'I 1 2/a 1'
_atom_sites_solution_hydrogens geom
_audit_creation_date 2019-11-26
_audit_creation_method
;
Olex2 1.2
(compiled 2018.05.29 svn.r3508 for OlexSys, GUI svn.r5506)
;
_cell_angle_alpha 90
_cell_angle_beta 104.6840(10)
_cell_angle_gamma 90
_cell_formula_units_Z 8
_cell_length_a 19.8661(3)
_cell_length_b 18.8637(3)
_cell_length_c 24.5531(4)
_cell_measurement_reflns_used 8020
_cell_measurement_temperature 109.7(5)
_cell_measurement_theta_max 71.2480
_cell_measurement_theta_min 4.4840
_cell_volume 8900.7(2)
_computing_cell_refinement 'CrysAlisPro 1.171.39.46 (Rigaku OD, 2018)'
_computing_data_collection 'CrysAlisPro 1.171.39.46 (Rigaku OD, 2018)'
_computing_data_reduction 'CrysAlisPro 1.171.39.46 (Rigaku OD, 2018)'
_computing_molecular_graphics 'Olex2 (Dolomanov et al., 2009)'
_computing_publication_material 'Olex2 (Dolomanov et al., 2009)'
_computing_structure_refinement 'ShelXL (Sheldrick, 2015)'
_computing_structure_solution 'SHELXT 2014/5 (Sheldrick, 2014)'
_diffrn_ambient_environment N~2~
_diffrn_ambient_temperature 109.7(5)
_diffrn_detector 'CCD plate'
_diffrn_detector_area_resol_mean 5.2137
_diffrn_detector_type AtlasS2
_diffrn_measured_fraction_theta_full 0.994
_diffrn_measured_fraction_theta_max 0.963
_diffrn_measurement_details
;
List of Runs (angles in degrees, time in seconds):

  # Type    Start    End  Width  t~exp~   \w     \q     \k     \f   Frames
--------------------------------------------------------------------------
  1  \w   -112.00 -19.00   1.00    6.30    --  -40.81 -38.00  60.00   93
  2  \w   -107.00 -78.00   1.00    6.30    --  -40.81-155.00 106.00   29
  3  \w      8.00  76.00   1.00    6.30    --   40.81 -99.00  90.00   68
  4  \w     24.00  74.00   1.00    6.30    --   40.81-125.00 -60.00   50
  5  \w    117.00 147.00   1.00   25.21    --  100.91 125.00 -30.00   30
  6  \w    107.00 166.00   1.00   25.21    --  100.91 125.00-120.00   59
  7  \w     73.00 168.00   1.00   25.21    --  100.91  30.00  90.00   95
  8  \w     33.00 130.00   1.00   25.21    --  100.91 -61.00 -90.00   97
  9  \w     61.00 128.00   1.00   25.21    --  100.91 -77.00 150.00   67
 10  \w     56.00  99.00   1.00   25.21    --  100.91 -15.00  90.00   43
;
_diffrn_measurement_device 'four-circle diffractometer'
_diffrn_measurement_device_type 'SuperNova, Dual, Cu at home/near, AtlasS2'
_diffrn_measurement_method '\w scans'
_diffrn_orient_matrix_type 'CrysAlisPro convention (1999,Acta A55,543-557)'
_diffrn_orient_matrix_UB_11 -0.0014378000
_diffrn_orient_matrix_UB_12 -0.0651980000
_diffrn_orient_matrix_UB_13 0.0374264000
_diffrn_orient_matrix_UB_21 -0.0366940000
_diffrn_orient_matrix_UB_22 -0.0431725000
_diffrn_orient_matrix_UB_23 -0.0524347000
_diffrn_orient_matrix_UB_31 0.0712108000
_diffrn_orient_matrix_UB_32 -0.0236575000
_diffrn_orient_matrix_UB_33 -0.0077244000
_diffrn_radiation_monochromator mirror
_diffrn_radiation_probe x-ray
_diffrn_radiation_type CuK\a
_diffrn_radiation_wavelength 1.54184
_diffrn_reflns_av_R_equivalents 0.0224
_diffrn_reflns_av_unetI/netI 0.0289
_diffrn_reflns_Laue_measured_fraction_full 0.994
_diffrn_reflns_Laue_measured_fraction_max 0.963
_diffrn_reflns_limit_h_max 23
_diffrn_reflns_limit_h_min -13
_diffrn_reflns_limit_k_max 23
_diffrn_reflns_limit_k_min -22
_diffrn_reflns_limit_l_max 28
_diffrn_reflns_limit_l_min -29
_diffrn_reflns_number 17024
_diffrn_reflns_point_group_measured_fraction_full 0.994
_diffrn_reflns_point_group_measured_fraction_max 0.963
_diffrn_reflns_theta_full 67.684
_diffrn_reflns_theta_max 71.516
_diffrn_reflns_theta_min 4.506
_diffrn_source 'micro-focus sealed X-ray tube'
_diffrn_source_type 'SuperNova (Cu) X-ray Source'
_exptl_absorpt_coefficient_mu 0.404
_exptl_absorpt_correction_T_max 1.00000
_exptl_absorpt_correction_T_min 0.81774
_exptl_absorpt_correction_type multi-scan
_exptl_absorpt_process_details
;
CrysAlisPro 1.171.39.46 (Rigaku Oxford Diffraction, 2018)
Empirical absorption correction using spherical harmonics,
 implemented in SCALE3 ABSPACK scaling algorithm.
;
_exptl_crystal_colour 'clear colourless'
_exptl_crystal_density_diffrn 0.888
_exptl_crystal_description block
_exptl_crystal_F_000 2512
_exptl_crystal_size_max 0.18
_exptl_crystal_size_mid 0.1
_exptl_crystal_size_min 0.1
_platon_squeeze_details
;
TITL sth-344-thf-acn_a.res in I2/a
CELL   19.8661   18.8637   24.5531     90.00    104.68     90.00
SPGR I2/a
# Solvent Accessible Volume =      3747
# Electrons Found in S.A.V. =       551
# Note: Atoms in Void are Labelled as Cxxx and Qxxx for all Others
C101 0.979 0.425 0.171 !       5.36 eA-3
C102 0.713 0.233 0.181 !       4.18 eA-3
C103 0.317 0.596 0.212 !       4.04 eA-3
C104 0.343 0.780 0.332 !       3.91 eA-3
C105 0.244 0.688 0.325 !       3.83 eA-3
C106 0.542 0.075 0.380 !       3.40 eA-3
C107 0.064 0.908 0.434 !       2.61 eA-3
Q108 0.676 0.409 0.318 !       2.51 eA-3
C109 0.609 0.607 0.042 !       2.10 eA-3
C110 0.423 0.594 0.163 !       2.01 eA-3
C111 0.714 0.092 0.343 !       1.97 eA-3
C112 0.405 0.139 0.487 !       1.88 eA-3
C113 0.730 0.078 0.392 !       1.62 eA-3
C114 0.036 0.391 0.086 !       1.59 eA-3
C115 0.377 0.592 0.188 !       1.42 eA-3
Q116 0.142 0.482 0.210 !       1.29 eA-3
C117 0.250 0.312 0.003 !       1.29 eA-3
C118 0.374 0.047 0.410 !       1.29 eA-3
C119 0.495 0.076 0.473 !       1.24 eA-3
C120 0.808 0.638-0.004 !       1.19 eA-3
C121 0.272 0.908 0.424 !       1.12 eA-3
C122 0.738 0.076 0.443 !       1.10 eA-3
C123 0.261 0.360 0.030 !       1.08 eA-3
C124 0.498 0.595 0.109 !       1.03 eA-3
Q125 0.157 0.780 0.011 !       0.96 eA-3
Q126 0.880 0.717 0.454 !       0.93 eA-3
Q127 0.221 0.983 0.119 !       0.92 eA-3
Q128 0.984 0.127 0.342 !       0.90 eA-3
C129 0.524 0.435 0.006 !       0.88 eA-3
Q130 0.845 0.035 0.267 !       0.84 eA-3
Q131 0.614 0.715 0.452 !       0.84 eA-3
Q132 0.730 0.778 0.117 !       0.83 eA-3
C133 0.291 0.655 0.186 !       0.83 eA-3
C134 0.176 0.956 0.458 !       0.83 eA-3
Q135 0.587 0.111 0.105 !       0.83 eA-3
Q136 0.518 0.328 0.289 !       0.81 eA-3
Q137 0.838 0.611 0.402 !       0.81 eA-3
Q138 0.557 0.951 0.067 !       0.77 eA-3
Q139 0.796 0.731 0.207 !       0.76 eA-3
Q140 0.559 0.062 0.025 !       0.76 eA-3
Q141 0.423 0.325 0.350 !       0.76 eA-3
Q142 0.857 0.234 0.488 !       0.75 eA-3
Q143 0.601 0.488 0.446 !       0.73 eA-3
Q144 0.613 0.610 0.393 !       0.73 eA-3
Q145 0.096 0.393 0.494 !       0.72 eA-3
Q146 0.613 0.064 0.132 !       0.71 eA-3
Q147 0.870 0.234 0.109 !       0.71 eA-3
Q148 0.712 0.595 0.362 !       0.70 eA-3
Q149 0.395 0.921 0.143 !       0.70 eA-3
C150 0.172 0.412 0.086 !       0.68 eA-3
Q151 0.983 0.293 0.490 !       0.68 eA-3
Q152 0.362 0.565 0.454 !       0.67 eA-3
Q153 0.043 0.234 0.379 !       0.66 eA-3
Q154 0.079 0.188 0.358 !       0.65 eA-3
Q155 0.542 0.140 0.228 !       0.65 eA-3
Q156 0.209 0.122 0.252 !       0.64 eA-3
Q157 0.044 0.935 0.116 !       0.63 eA-3
Q158 0.224 0.072 0.292 !       0.62 eA-3
Q159 0.353 0.983 0.140 !       0.62 eA-3
Q160 0.877 0.971 0.245 !       0.61 eA-3
Q161 0.024 0.080 0.376 !       0.60 eA-3
Q162 0.039 0.809 0.196 !       0.59 eA-3
Q163 0.910 0.235 0.080 !       0.59 eA-3
Q164 0.097 0.455 0.467 !       0.56 eA-3
Q165 0.111 0.345 0.420 !       0.56 eA-3
Q166 0.536 0.278 0.308 !       0.55 eA-3
Q167 0.871 0.018 0.232 !       0.55 eA-3
C168 0.223 0.796 0.346 !       0.54 eA-3
Q169 0.376 0.139 0.301 !       0.54 eA-3
Q170 0.907 0.923 0.199 !       0.54 eA-3
Q171 0.625 0.700 0.213 !       0.53 eA-3
Q172 0.779 0.049 0.045 !       0.52 eA-3
C173 0.765 0.297 0.241 !       0.52 eA-3
Q174 0.605 0.691 0.240 !       0.52 eA-3
Q175 0.955 0.656 0.374 !       0.52 eA-3
Q176 0.064 0.238 0.348 !       0.51 eA-3
Q177 0.101 0.063 0.311 !       0.51 eA-3
Q178 0.146 0.121 0.311 !       0.51 eA-3
Q179 0.597 0.998 0.057 !       0.50 eA-3
C180 0.271 0.675 0.218 !       0.50 eA-3
;
_refine_diff_density_max 0.260
_refine_diff_density_min -0.229
_refine_diff_density_rms 0.043
_refine_ls_extinction_method none
_refine_ls_goodness_of_fit_ref 1.036
_refine_ls_hydrogen_treatment constr
_refine_ls_matrix_type full
_refine_ls_number_parameters 432
_refine_ls_number_reflns 8383
_refine_ls_number_restraints 0
_refine_ls_restrained_S_all 1.036
_refine_ls_R_factor_all 0.0591
_refine_ls_R_factor_gt 0.0508
_refine_ls_shift/su_max 0.001
_refine_ls_shift/su_mean 0.000
_refine_ls_structure_factor_coef Fsqd
_refine_ls_weighting_details 'w=1/[\s^2^(Fo^2^)+(0.0753P)^2^+7.6131P] where P=(Fo^2^+2Fc^2^)/3'
_refine_ls_weighting_scheme calc
_refine_ls_wR_factor_gt 0.1409
_refine_ls_wR_factor_ref 0.1471
_reflns_Friedel_coverage 0.000
_reflns_number_gt 7067
_reflns_number_total 8383
_reflns_threshold_expression 'I > 2\s(I)'
_cod_data_source_file ja0c00112_si_012.cif
_cod_data_source_block sth-344-thf-acn_sq
_cod_database_code 4134241
_shelx_shelxl_version_number 2017/1
_shelx_space_group_comment
;
The symmetry employed for this shelxl refinement is uniquely defined
by the following loop, which should always be used as a source of
symmetry information in preference to the above space-group names.
They are only intended as comments.
;
_reflns_odcompleteness_completeness 99.58
_reflns_odcompleteness_iscentric 1
_reflns_odcompleteness_theta 64.99
_olex2_refinement_description
;
1. Fixed Uiso
 At 1.2 times of:
  All C(H) groups, All C(H,H) groups, All C(H,H,H,H) groups
 At 1.5 times of:
  All C(H,H,H) groups
2. Others
 Sof(H8BC)=Sof(H8BD)=Sof(C9)=Sof(H9A)=Sof(H9B)=Sof(H9C)=1-FVAR(1)
 Sof(H8AA)=Sof(H8AB)=Sof(C10)=Sof(H10A)=Sof(H10B)=Sof(H10C)=FVAR(1)
3.a Ternary CH refined with riding coordinates:
 C17(H17), C26(H26)
3.b Secondary CH2 refined with riding coordinates:
 C27(H27A,H27B), C8(H8AA,H8AB), C8(H8BC,H8BD)
3.c Aromatic/amide H refined with riding coordinates:
 C16(H16), C31(H31), C34(H34), C13(H13), C19(H19), C41(H41), C37(H37),
 C21(H21), C23(H23), C39(H39)
3.d Idealised Me refined as rotating group:
 C28(H28A,H28B,H28C), C24(H24A,H24B,H24C), C43(H43A,H43B,H43C), C25(H25A,H25B,
 H25C), C42(H42A,H42B,H42C), C10(H10A,H10B,H10C), C9(H9A,H9B,H9C)
;
_olex2_submission_special_instructions 'No special instructions were received'
_oxdiff_exptl_absorpt_empirical_details
;
Empirical correction (ABSPACK) includes:
- Absorption correction using spherical harmonics
- Frame scaling
;
_oxdiff_exptl_absorpt_empirical_full_max 1.504
_oxdiff_exptl_absorpt_empirical_full_min 0.805

loop_
_space_group_symop_operation_xyz
'x, y, z'
'-x+1/2, y, -z'
'x+1/2, y+1/2, z+1/2'
'-x+1, y+1/2, -z+1/2'
'-x, -y, -z'
'x-1/2, -y, z'
'-x+1/2, -y+1/2, -z+1/2'
'x, -y+1/2, z+1/2'

loop_
_atom_site_label
_atom_site_type_symbol
_atom_site_fract_x
_atom_site_fract_y
_atom_site_fract_z
_atom_site_U_iso_or_equiv
_atom_site_adp_type
_atom_site_occupancy
_atom_site_site_symmetry_order
_atom_site_calc_flag
_atom_site_refinement_flags_posn
_atom_site_refinement_flags_adp
_atom_site_refinement_flags_occupancy
_atom_site_disorder_assembly
_atom_site_disorder_group
N3 N 0.46077(7) 0.66660(9) 0.29151(7) 0.0377(4) Uani 1 1 d . . . . .
N2 N 0.47586(7) 0.48356(9) 0.29479(7) 0.0370(3) Uani 1 1 d . . . . .
N4 N 0.62663(8) 0.67501(9) 0.20720(6) 0.0406(4) Uani 1 1 d . . . . .
C14 C 0.83427(7) 0.64202(8) 0.40789(6) 0.0215(3) Uani 1 1 d . . . . .
C18 C 0.96057(7) 0.69084(8) 0.43208(6) 0.0228(3) Uani 1 1 d . . . . .
C16 C 0.77861(7) 0.52917(8) 0.38267(6) 0.0216(3) Uani 1 1 d . . . . .
H16 H 0.781413 0.480268 0.378932 0.026 Uiso 1 1 calc R . . . .
C32 C 0.88476(7) 0.63741(8) 0.59838(6) 0.0217(3) Uani 1 1 d . . . . .
C31 C 0.89165(7) 0.67633(8) 0.55199(6) 0.0220(3) Uani 1 1 d . . . . .
H31 H 0.890703 0.725595 0.553021 0.026 Uiso 1 1 calc R . . . .
C30 C 0.89994(7) 0.64190(8) 0.50418(6) 0.0213(3) Uani 1 1 d . . . . .
C29 C 0.90514(7) 0.56788(8) 0.50309(6) 0.0217(3) Uani 1 1 d . . . . .
C11 C 0.71469(7) 0.56323(8) 0.36384(6) 0.0215(3) Uani 1 1 d . . . . .
C12 C 0.71172(7) 0.63721(8) 0.36121(6) 0.0215(3) Uani 1 1 d . . . . .
C17 C 0.89226(7) 0.68152(8) 0.44902(6) 0.0223(3) Uani 1 1 d . . . . .
H17 H 0.874722 0.729016 0.453988 0.027 Uiso 1 1 calc R . . . .
C36 C 0.87080(7) 0.74753(8) 0.65902(6) 0.0236(3) Uani 1 1 d . . . . .
C34 C 0.89886(7) 0.52921(8) 0.54972(6) 0.0220(3) Uani 1 1 d . . . . .
H34 H 0.904079 0.480201 0.550091 0.026 Uiso 1 1 calc R . . . .
C15 C 0.83847(7) 0.56798(8) 0.40712(6) 0.0219(3) Uani 1 1 d . . . . .
C33 C 0.88475(7) 0.56348(8) 0.59601(6) 0.0222(3) Uani 1 1 d . . . . .
C26 C 0.90311(7) 0.53389(8) 0.44610(6) 0.0221(3) Uani 1 1 d . . . . .
H26 H 0.944042 0.550132 0.434216 0.027 Uiso 1 1 calc R . . . .
C13 C 0.77224(7) 0.67640(8) 0.38289(6) 0.0215(3) Uani 1 1 d . . . . .
H13 H 0.771035 0.725615 0.380600 0.026 Uiso 1 1 calc R . . . .
C19 C 0.96327(8) 0.68807(8) 0.37622(7) 0.0258(3) Uani 1 1 d . . . . .
H19 H 0.923477 0.675988 0.348606 0.031 Uiso 1 1 calc R . . . .
C41 C 0.82952(8) 0.78427(9) 0.68820(6) 0.0264(3) Uani 1 1 d . . . . .
H41 H 0.794094 0.760331 0.699033 0.032 Uiso 1 1 calc R . . . .
C27 C 0.90409(8) 0.45329(9) 0.44718(6) 0.0249(3) Uani 1 1 d . . . . .
H27A H 0.860720 0.436493 0.453836 0.030 Uiso 1 1 calc R . . . .
H27B H 0.941549 0.437662 0.478463 0.030 Uiso 1 1 calc R . . . .
C35 C 0.86198(7) 0.66798(8) 0.64883(6) 0.0229(3) Uani 1 1 d . . . . .
C37 C 0.92501(8) 0.78437(9) 0.64494(6) 0.0278(3) Uani 1 1 d . . . . .
H37 H 0.954700 0.760107 0.627637 0.033 Uiso 1 1 calc R . . . .
C8 C 0.65098(8) 0.44474(9) 0.36772(7) 0.0263(3) Uani 1 1 d . . . . .
H8AA H 0.668817 0.425341 0.337562 0.032 Uiso 0.718(5) 1 calc R . P A 1
H8AB H 0.604351 0.426107 0.363079 0.032 Uiso 0.718(5) 1 calc R . P A 1
H8BC H 0.683058 0.434650 0.403800 0.032 Uiso 0.282(5) 1 calc R . P A 2
H8BD H 0.605725 0.426606 0.369039 0.032 Uiso 0.282(5) 1 calc R . P A 2
C4 C 0.59603(7) 0.54465(9) 0.30036(6) 0.0262(3) Uani 1 1 d . . . . .
N1 N 0.64910(9) 0.49072(11) 0.22228(8) 0.0527(5) Uani 1 1 d . . . . .
C5 C 0.52744(8) 0.51096(9) 0.29570(7) 0.0288(3) Uani 1 1 d . . . . .
C3 C 0.60902(8) 0.65510(10) 0.24534(7) 0.0302(4) Uani 1 1 d . . . . .
C20 C 1.02469(8) 0.70310(9) 0.36076(7) 0.0278(3) Uani 1 1 d . . . . .
C1 C 0.51635(8) 0.65050(9) 0.29216(7) 0.0286(3) Uani 1 1 d . . . . .
C7 C 0.64549(7) 0.52542(8) 0.36007(6) 0.0235(3) Uani 1 1 d . . . . .
C21 C 1.08353(8) 0.72079(10) 0.40253(8) 0.0327(4) Uani 1 1 d . . . . .
H21 H 1.124568 0.731250 0.392544 0.039 Uiso 1 1 calc R . . . .
C22 C 1.08278(8) 0.72330(10) 0.45911(8) 0.0345(4) Uani 1 1 d . . . . .
C40 C 0.84043(8) 0.85592(9) 0.70133(7) 0.0302(4) Uani 1 1 d . . . . .
C23 C 1.02064(8) 0.70814(9) 0.47317(7) 0.0289(3) Uani 1 1 d . . . . .
H23 H 1.019265 0.709605 0.510737 0.035 Uiso 1 1 calc R . . . .
C6 C 0.62524(8) 0.51558(10) 0.25552(7) 0.0342(4) Uani 1 1 d . . . . .
C2 C 0.58921(8) 0.62960(9) 0.29592(6) 0.0255(3) Uani 1 1 d . . . . .
C28 C 0.91367(8) 0.41944(9) 0.39313(7) 0.0300(3) Uani 1 1 d . . . . .
H28A H 0.877508 0.435496 0.361727 0.045 Uiso 1 1 calc GR . . . .
H28B H 0.911365 0.368788 0.396016 0.045 Uiso 1 1 calc GR . . . .
H28C H 0.958146 0.432751 0.387691 0.045 Uiso 1 1 calc GR . . . .
C38 C 0.93579(9) 0.85640(10) 0.65609(7) 0.0325(4) Uani 1 1 d . . . . .
C39 C 0.89243(9) 0.89156(9) 0.68359(7) 0.0329(4) Uani 1 1 d . . . . .
H39 H 0.898305 0.939976 0.690275 0.039 Uiso 1 1 calc R . . . .
C24 C 1.02632(10) 0.70064(11) 0.29976(7) 0.0369(4) Uani 1 1 d . . . . .
H24A H 1.031419 0.652414 0.288988 0.055 Uiso 1 1 calc GR . . . .
H24B H 1.064856 0.728200 0.294603 0.055 Uiso 1 1 calc GR . . . .
H24C H 0.983714 0.719758 0.276839 0.055 Uiso 1 1 calc GR . . . .
C43 C 0.79765(10) 0.89387(11) 0.73489(9) 0.0416(4) Uani 1 1 d . . . . .
H43A H 0.826791 0.926124 0.760724 0.062 Uiso 1 1 calc GR . . . .
H43B H 0.777927 0.859871 0.755505 0.062 Uiso 1 1 calc GR . . . .
H43C H 0.760968 0.919792 0.709824 0.062 Uiso 1 1 calc GR . . . .
C25 C 1.14724(10) 0.74265(15) 0.50433(9) 0.0527(6) Uani 1 1 d . . . . .
H25A H 1.166002 0.700887 0.525008 0.079 Uiso 1 1 calc GR . . . .
H25B H 1.135379 0.776632 0.529481 0.079 Uiso 1 1 calc GR . . . .
H25C H 1.181281 0.762735 0.487205 0.079 Uiso 1 1 calc GR . . . .
C42 C 0.99463(12) 0.89419(12) 0.64005(10) 0.0498(5) Uani 1 1 d . . . . .
H42A H 0.989048 0.944452 0.643230 0.075 Uiso 1 1 calc GR . . . .
H42B H 0.994324 0.882532 0.601928 0.075 Uiso 1 1 calc GR . . . .
H42C H 1.038059 0.879716 0.664751 0.075 Uiso 1 1 calc GR . . . .
C10 C 0.69789(11) 0.41599(12) 0.42551(10) 0.0282(6) Uani 0.718(5) 1 d . . P A 1
H10A H 0.720435 0.455086 0.447894 0.042 Uiso 0.718(5) 1 calc GR . P A 1
H10B H 0.732412 0.384281 0.418264 0.042 Uiso 0.718(5) 1 calc GR . P A 1
H10C H 0.669293 0.391186 0.445416 0.042 Uiso 0.718(5) 1 calc GR . P A 1
C9 C 0.6736(4) 0.4073(3) 0.3252(3) 0.0387(19) Uani 0.282(5) 1 d . . P A 2
H9A H 0.636080 0.378652 0.303892 0.058 Uiso 0.282(5) 1 calc GR . P A 2
H9B H 0.712220 0.377419 0.342406 0.058 Uiso 0.282(5) 1 calc GR . P A 2
H9C H 0.687569 0.440520 0.300552 0.058 Uiso 0.282(5) 1 calc GR . P A 2

loop_
_atom_site_aniso_label
_atom_site_aniso_U_11
_atom_site_aniso_U_22
_atom_site_aniso_U_33
_atom_site_aniso_U_23
_atom_site_aniso_U_13
_atom_site_aniso_U_12
N3 0.0220(7) 0.0466(9) 0.0439(9) 0.0125(7) 0.0073(6) 0.0020(6)
N2 0.0235(7) 0.0446(9) 0.0405(8) -0.0064(7) 0.0036(6) -0.0053(6)
N4 0.0384(8) 0.0581(10) 0.0265(8) 0.0037(7) 0.0106(6) -0.0022(7)
C14 0.0163(7) 0.0317(8) 0.0176(7) 0.0001(6) 0.0062(5) -0.0025(6)
C18 0.0176(7) 0.0264(7) 0.0249(7) 0.0020(6) 0.0062(6) 0.0004(6)
C16 0.0188(7) 0.0284(7) 0.0182(7) -0.0009(6) 0.0062(5) -0.0005(6)
C32 0.0123(6) 0.0317(8) 0.0203(7) -0.0033(6) 0.0028(5) -0.0013(5)
C31 0.0142(6) 0.0275(8) 0.0234(7) -0.0020(6) 0.0033(5) -0.0014(5)
C30 0.0120(6) 0.0308(8) 0.0205(7) -0.0006(6) 0.0029(5) -0.0015(5)
C29 0.0117(6) 0.0308(8) 0.0217(7) -0.0021(6) 0.0024(5) 0.0000(5)
C11 0.0164(7) 0.0317(8) 0.0165(7) -0.0021(6) 0.0044(5) -0.0027(6)
C12 0.0165(7) 0.0320(8) 0.0164(7) 0.0015(6) 0.0047(5) 0.0013(6)
C17 0.0168(7) 0.0286(7) 0.0214(7) -0.0001(6) 0.0047(5) -0.0007(6)
C36 0.0192(7) 0.0315(8) 0.0189(7) -0.0027(6) 0.0026(5) -0.0015(6)
C34 0.0133(6) 0.0288(8) 0.0226(7) -0.0006(6) 0.0021(5) 0.0016(5)
C15 0.0157(7) 0.0331(8) 0.0180(7) -0.0003(6) 0.0063(5) -0.0001(6)
C33 0.0123(6) 0.0318(8) 0.0211(7) 0.0015(6) 0.0017(5) 0.0005(6)
C26 0.0146(6) 0.0320(8) 0.0199(7) -0.0018(6) 0.0045(5) 0.0000(6)
C13 0.0188(7) 0.0287(8) 0.0181(7) 0.0010(6) 0.0070(5) -0.0008(6)
C19 0.0211(7) 0.0316(8) 0.0242(8) 0.0031(6) 0.0051(6) -0.0002(6)
C41 0.0189(7) 0.0360(9) 0.0230(7) -0.0032(6) 0.0031(6) -0.0011(6)
C27 0.0181(7) 0.0318(8) 0.0242(7) -0.0013(6) 0.0044(6) 0.0022(6)
C35 0.0161(7) 0.0335(8) 0.0189(7) -0.0005(6) 0.0038(5) 0.0002(6)
C37 0.0232(7) 0.0379(9) 0.0222(7) -0.0066(6) 0.0057(6) -0.0042(6)
C8 0.0199(7) 0.0332(8) 0.0259(8) -0.0037(6) 0.0059(6) -0.0039(6)
C4 0.0170(7) 0.0375(9) 0.0231(7) -0.0046(6) 0.0034(6) -0.0025(6)
N1 0.0374(9) 0.0787(13) 0.0449(10) -0.0276(9) 0.0157(8) -0.0105(8)
C5 0.0219(8) 0.0369(9) 0.0256(8) -0.0039(7) 0.0022(6) -0.0019(7)
C3 0.0226(8) 0.0433(9) 0.0231(8) -0.0010(7) 0.0028(6) -0.0024(7)
C20 0.0248(8) 0.0309(8) 0.0306(8) 0.0066(6) 0.0120(6) 0.0036(6)
C1 0.0219(8) 0.0371(9) 0.0256(8) 0.0061(7) 0.0041(6) -0.0010(6)
C7 0.0159(7) 0.0322(8) 0.0218(7) -0.0023(6) 0.0039(5) -0.0022(6)
C21 0.0207(7) 0.0408(9) 0.0397(9) 0.0073(7) 0.0135(7) 0.0005(7)
C22 0.0193(8) 0.0453(10) 0.0378(9) 0.0031(8) 0.0051(7) -0.0036(7)
C40 0.0259(8) 0.0367(9) 0.0264(8) -0.0055(7) 0.0036(6) 0.0014(7)
C23 0.0214(7) 0.0386(9) 0.0265(8) 0.0006(7) 0.0059(6) -0.0020(6)
C6 0.0238(8) 0.0479(10) 0.0296(9) -0.0100(8) 0.0046(7) -0.0061(7)
C2 0.0169(7) 0.0375(9) 0.0212(7) 0.0014(6) 0.0035(6) -0.0011(6)
C28 0.0242(8) 0.0376(9) 0.0288(8) -0.0055(7) 0.0076(6) 0.0012(7)
C38 0.0308(8) 0.0394(9) 0.0268(8) -0.0037(7) 0.0066(7) -0.0092(7)
C39 0.0335(9) 0.0325(9) 0.0303(8) -0.0041(7) 0.0036(7) -0.0029(7)
C24 0.0350(9) 0.0476(10) 0.0320(9) 0.0100(8) 0.0158(7) 0.0048(8)
C43 0.0370(10) 0.0428(10) 0.0468(11) -0.0123(9) 0.0139(8) 0.0018(8)
C25 0.0254(9) 0.0828(16) 0.0473(12) -0.0003(11) 0.0046(8) -0.0135(9)
C42 0.0498(12) 0.0494(12) 0.0556(13) -0.0129(10) 0.0231(10) -0.0211(10)
C10 0.0228(11) 0.0316(12) 0.0300(12) 0.0008(9) 0.0064(9) -0.0005(9)
C9 0.043(4) 0.025(3) 0.053(4) -0.023(3) 0.022(3) 0.001(3)

loop_
_atom_type_symbol
_atom_type_description
_atom_type_scat_dispersion_real
_atom_type_scat_dispersion_imag
_atom_type_scat_source
C C 0.0181 0.0091 'International Tables Vol C Tables 4.2.6.8 and 6.1.1.4'
H H 0.0000 0.0000 'International Tables Vol C Tables 4.2.6.8 and 6.1.1.4'
N N 0.0311 0.0180 'International Tables Vol C Tables 4.2.6.8 and 6.1.1.4'

loop_
_geom_angle_atom_site_label_1
_geom_angle_atom_site_label_2
_geom_angle_atom_site_label_3
_geom_angle
_geom_angle_site_symmetry_1
_geom_angle_site_symmetry_3
_geom_angle_publ_flag
C15 C14 C17 117.40(13) . . ?
C13 C14 C17 120.14(14) . . ?
C13 C14 C15 120.58(13) . . ?
C19 C18 C17 121.66(13) . . ?
C19 C18 C23 118.98(14) . . ?
C23 C18 C17 119.16(13) . . ?
C11 C16 H16 119.8 . . ?
C11 C16 C15 120.41(14) . . ?
C15 C16 H16 119.8 . . ?
C31 C32 C33 119.48(14) . . ?
C31 C32 C35 124.96(14) . . ?
C33 C32 C35 114.34(13) . . ?
C32 C31 H31 119.9 . . ?
C30 C31 C32 120.22(14) . . ?
C30 C31 H31 119.9 . . ?
C31 C30 C29 120.51(14) . . ?
C31 C30 C17 121.12(14) . . ?
C29 C30 C17 117.68(13) . . ?
C30 C29 C26 116.74(13) . . ?
C34 C29 C30 119.03(14) . . ?
C34 C29 C26 123.11(14) . . ?
C16 C11 C12 120.00(13) . . ?
C16 C11 C7 122.28(14) . . ?
C12 C11 C7 115.84(13) . . ?
C11 C12 C35 114.34(12) . 2_656 ?
C13 C12 C11 119.26(13) . . ?
C13 C12 C35 123.68(14) . 2_656 ?
C14 C17 C18 116.84(12) . . ?
C14 C17 H17 107.3 . . ?
C18 C17 H17 107.3 . . ?
C30 C17 C14 103.81(12) . . ?
C30 C17 C18 113.81(12) . . ?
C30 C17 H17 107.3 . . ?
C41 C36 C35 120.87(13) . . ?
C37 C36 C41 117.93(15) . . ?
C37 C36 C35 120.85(13) . . ?
C29 C34 H34 119.8 . . ?
C29 C34 C33 120.39(14) . . ?
C33 C34 H34 119.8 . . ?
C14 C15 C26 116.93(13) . . ?
C16 C15 C14 118.82(13) . . ?
C16 C15 C26 122.37(14) . . ?
C32 C33 C34 119.91(14) . . ?
C32 C33 C7 115.64(13) . 2_656 ?
C34 C33 C7 123.31(14) . 2_656 ?
C29 C26 C15 102.62(11) . . ?
C29 C26 H26 108.0 . . ?
C15 C26 H26 108.0 . . ?
C27 C26 C29 113.93(13) . . ?
C27 C26 C15 115.77(12) . . ?
C27 C26 H26 108.0 . . ?
C14 C13 C12 120.16(14) . . ?
C14 C13 H13 119.9 . . ?
C12 C13 H13 119.9 . . ?
C18 C19 H19 119.4 . . ?
C18 C19 C20 121.13(14) . . ?
C20 C19 H19 119.4 . . ?
C36 C41 H41 119.3 . . ?
C40 C41 C36 121.40(15) . . ?
C40 C41 H41 119.3 . . ?
C26 C27 H27A 108.8 . . ?
C26 C27 H27B 108.8 . . ?
C26 C27 C28 114.00(13) . . ?
H27A C27 H27B 107.6 . . ?
C28 C27 H27A 108.8 . . ?
C28 C27 H27B 108.8 . . ?
C32 C35 C12 101.11(11) . 2_656 ?
C32 C35 C2 105.71(12) . 2_656 ?
C12 C35 C2 107.97(12) 2_656 2_656 ?
C36 C35 C32 117.21(13) . . ?
C36 C35 C12 117.63(12) . 2_656 ?
C36 C35 C2 106.40(12) . 2_656 ?
C36 C37 H37 119.1 . . ?
C38 C37 C36 121.79(15) . . ?
C38 C37 H37 119.1 . . ?
H8AA C8 H8AB 107.2 . . ?
H8BC C8 H8BD 107.5 . . ?
C7 C8 H8AA 108.0 . . ?
C7 C8 H8AB 108.0 . . ?
C7 C8 H8BC 108.4 . . ?
C7 C8 H8BD 108.4 . . ?
C7 C8 C10 117.20(14) . . ?
C10 C8 H8AA 108.0 . . ?
C10 C8 H8AB 108.0 . . ?
C9 C8 H8BC 108.4 . . ?
C9 C8 H8BD 108.4 . . ?
C9 C8 C7 115.3(3) . . ?
C5 C4 C7 108.40(13) . . ?
C5 C4 C2 111.22(13) . . ?
C7 C4 C2 108.19(12) . . ?
C6 C4 C5 108.12(13) . . ?
C6 C4 C7 109.64(13) . . ?
C6 C4 C2 111.22(14) . . ?
N2 C5 C4 176.50(18) . . ?
N4 C3 C2 177.69(17) . . ?
C19 C20 C24 120.31(15) . . ?
C21 C20 C19 118.62(15) . . ?
C21 C20 C24 121.07(15) . . ?
N3 C1 C2 177.32(17) . . ?
C11 C7 C33 104.15(12) . 2_656 ?
C11 C7 C8 114.85(12) . . ?
C11 C7 C4 106.61(12) . . ?
C33 C7 C4 106.29(12) 2_656 . ?
C8 C7 C33 113.90(13) . 2_656 ?
C8 C7 C4 110.38(12) . . ?
C20 C21 H21 119.2 . . ?
C20 C21 C22 121.70(15) . . ?
C22 C21 H21 119.2 . . ?
C21 C22 C25 121.27(16) . . ?
C23 C22 C21 118.30(15) . . ?
C23 C22 C25 120.43(17) . . ?
C41 C40 C43 120.75(16) . . ?
C39 C40 C41 118.70(15) . . ?
C39 C40 C43 120.55(16) . . ?
C18 C23 C22 121.27(15) . . ?
C18 C23 H23 119.4 . . ?
C22 C23 H23 119.4 . . ?
N1 C6 C4 177.1(2) . . ?
C4 C2 C35 111.41(12) . 2_656 ?
C3 C2 C35 109.13(12) . 2_656 ?
C3 C2 C4 110.24(13) . . ?
C3 C2 C1 109.02(13) . . ?
C1 C2 C35 107.49(13) . 2_656 ?
C1 C2 C4 109.48(13) . . ?
C27 C28 H28A 109.5 . . ?
C27 C28 H28B 109.5 . . ?
C27 C28 H28C 109.5 . . ?
H28A C28 H28B 109.5 . . ?
H28A C28 H28C 109.5 . . ?
H28B C28 H28C 109.5 . . ?
C37 C38 C42 120.15(16) . . ?
C39 C38 C37 118.55(15) . . ?
C39 C38 C42 121.28(17) . . ?
C40 C39 H39 119.3 . . ?
C38 C39 C40 121.47(16) . . ?
C38 C39 H39 119.3 . . ?
C20 C24 H24A 109.5 . . ?
C20 C24 H24B 109.5 . . ?
C20 C24 H24C 109.5 . . ?
H24A C24 H24B 109.5 . . ?
H24A C24 H24C 109.5 . . ?
H24B C24 H24C 109.5 . . ?
C40 C43 H43A 109.5 . . ?
C40 C43 H43B 109.5 . . ?
C40 C43 H43C 109.5 . . ?
H43A C43 H43B 109.5 . . ?
H43A C43 H43C 109.5 . . ?
H43B C43 H43C 109.5 . . ?
C22 C25 H25A 109.5 . . ?
C22 C25 H25B 109.5 . . ?
C22 C25 H25C 109.5 . . ?
H25A C25 H25B 109.5 . . ?
H25A C25 H25C 109.5 . . ?
H25B C25 H25C 109.5 . . ?
C38 C42 H42A 109.5 . . ?
C38 C42 H42B 109.5 . . ?
C38 C42 H42C 109.5 . . ?
H42A C42 H42B 109.5 . . ?
H42A C42 H42C 109.5 . . ?
H42B C42 H42C 109.5 . . ?
C8 C10 H10A 109.5 . . ?
C8 C10 H10B 109.5 . . ?
C8 C10 H10C 109.5 . . ?
H10A C10 H10B 109.5 . . ?
H10A C10 H10C 109.5 . . ?
H10B C10 H10C 109.5 . . ?
C8 C9 H9A 109.5 . . ?
C8 C9 H9B 109.5 . . ?
C8 C9 H9C 109.5 . . ?
H9A C9 H9B 109.5 . . ?
H9A C9 H9C 109.5 . . ?
H9B C9 H9C 109.5 . . ?

loop_
_geom_bond_atom_site_label_1
_geom_bond_atom_site_label_2
_geom_bond_distance
_geom_bond_site_symmetry_2
_geom_bond_publ_flag
N3 C1 1.141(2) . ?
N2 C5 1.143(2) . ?
N4 C3 1.143(2) . ?
C14 C17 1.521(2) . ?
C14 C15 1.400(2) . ?
C14 C13 1.390(2) . ?
C18 C17 1.527(2) . ?
C18 C19 1.387(2) . ?
C18 C23 1.392(2) . ?
C16 H16 0.9300 . ?
C16 C11 1.393(2) . ?
C16 C15 1.396(2) . ?
C32 C31 1.391(2) . ?
C32 C33 1.396(2) . ?
C32 C35 1.535(2) . ?
C31 H31 0.9300 . ?
C31 C30 1.388(2) . ?
C30 C29 1.401(2) . ?
C30 C17 1.520(2) . ?
C29 C34 1.389(2) . ?
C29 C26 1.531(2) . ?
C11 C12 1.397(2) . ?
C11 C7 1.5305(19) . ?
C12 C13 1.397(2) . ?
C12 C35 1.5357(19) 2_656 ?
C17 H17 0.9800 . ?
C36 C41 1.401(2) . ?
C36 C35 1.524(2) . ?
C36 C37 1.397(2) . ?
C34 H34 0.9300 . ?
C34 C33 1.396(2) . ?
C15 C26 1.535(2) . ?
C33 C7 1.539(2) 2_656 ?
C26 H26 0.9800 . ?
C26 C27 1.521(2) . ?
C13 H13 0.9300 . ?
C19 H19 0.9300 . ?
C19 C20 1.396(2) . ?
C41 H41 0.9300 . ?
C41 C40 1.394(2) . ?
C27 H27A 0.9700 . ?
C27 H27B 0.9700 . ?
C27 C28 1.527(2) . ?
C35 C2 1.624(2) 2_656 ?
C37 H37 0.9300 . ?
C37 C38 1.392(2) . ?
C8 H8AA 0.9700 . ?
C8 H8AB 0.9700 . ?
C8 H8BC 0.9700 . ?
C8 H8BD 0.9700 . ?
C8 C7 1.534(2) . ?
C8 C10 1.583(3) . ?
C8 C9 1.425(6) . ?
C4 C5 1.481(2) . ?
C4 C7 1.586(2) . ?
C4 C6 1.474(2) . ?
C4 C2 1.609(2) . ?
N1 C6 1.143(2) . ?
C3 C2 1.475(2) . ?
C20 C21 1.386(2) . ?
C20 C24 1.507(2) . ?
C1 C2 1.480(2) . ?
C21 H21 0.9300 . ?
C21 C22 1.394(3) . ?
C22 C23 1.393(2) . ?
C22 C25 1.512(3) . ?
C40 C39 1.392(2) . ?
C40 C43 1.506(2) . ?
C23 H23 0.9300 . ?
C28 H28A 0.9600 . ?
C28 H28B 0.9600 . ?
C28 H28C 0.9600 . ?
C38 C39 1.390(3) . ?
C38 C42 1.504(3) . ?
C39 H39 0.9300 . ?
C24 H24A 0.9600 . ?
C24 H24B 0.9600 . ?
C24 H24C 0.9600 . ?
C43 H43A 0.9600 . ?
C43 H43B 0.9600 . ?
C43 H43C 0.9600 . ?
C25 H25A 0.9600 . ?
C25 H25B 0.9600 . ?
C25 H25C 0.9600 . ?
C42 H42A 0.9600 . ?
C42 H42B 0.9600 . ?
C42 H42C 0.9600 . ?
C10 H10A 0.9600 . ?
C10 H10B 0.9600 . ?
C10 H10C 0.9600 . ?
C9 H9A 0.9600 . ?
C9 H9B 0.9600 . ?
C9 H9C 0.9600 . ?

loop_
_geom_torsion_atom_site_label_1
_geom_torsion_atom_site_label_2
_geom_torsion_atom_site_label_3
_geom_torsion_atom_site_label_4
_geom_torsion
_geom_torsion_site_symmetry_1
_geom_torsion_site_symmetry_2
_geom_torsion_site_symmetry_3
_geom_torsion_site_symmetry_4
_geom_torsion_publ_flag
C14 C15 C26 C29 51.51(16) . . . . ?
C14 C15 C26 C27 176.24(13) . . . . ?
C18 C19 C20 C21 0.2(2) . . . . ?
C18 C19 C20 C24 -179.26(15) . . . . ?
C16 C11 C12 C13 -6.4(2) . . . . ?
C16 C11 C12 C35 -168.45(13) . . . 2_656 ?
C16 C11 C7 C33 114.26(15) . . . 2_656 ?
C16 C11 C7 C8 -11.0(2) . . . . ?
C16 C11 C7 C4 -133.59(14) . . . . ?
C16 C15 C26 C29 -112.70(15) . . . . ?
C16 C15 C26 C27 12.0(2) . . . . ?
C32 C31 C30 C29 -3.4(2) . . . . ?
C32 C31 C30 C17 166.90(13) . . . . ?
C31 C32 C33 C34 6.7(2) . . . . ?
C31 C32 C33 C7 -161.51(12) . . . 2_656 ?
C31 C32 C35 C12 107.77(15) . . . 2_656 ?
C31 C32 C35 C36 -21.4(2) . . . . ?
C31 C32 C35 C2 -139.78(14) . . . 2_656 ?
C31 C30 C29 C34 2.8(2) . . . . ?
C31 C30 C29 C26 171.05(12) . . . . ?
C31 C30 C17 C14 -121.59(14) . . . . ?
C31 C30 C17 C18 110.34(15) . . . . ?
C30 C29 C34 C33 2.6(2) . . . . ?
C30 C29 C26 C15 -50.18(15) . . . . ?
C30 C29 C26 C27 -176.11(12) . . . . ?
C29 C30 C17 C14 48.95(16) . . . . ?
C29 C30 C17 C18 -79.13(16) . . . . ?
C29 C34 C33 C32 -7.3(2) . . . . ?
C29 C34 C33 C7 159.92(13) . . . 2_656 ?
C29 C26 C27 C28 -170.83(12) . . . . ?
C11 C16 C15 C14 -5.5(2) . . . . ?
C11 C16 C15 C26 158.41(13) . . . . ?
C11 C12 C13 C14 -1.4(2) . . . . ?
C12 C11 C7 C33 -50.13(16) . . . 2_656 ?
C12 C11 C7 C8 -175.39(13) . . . . ?
C12 C11 C7 C4 62.02(16) . . . . ?
C17 C14 C15 C16 162.09(13) . . . . ?
C17 C14 C15 C26 -2.70(19) . . . . ?
C17 C14 C13 C12 -158.19(13) . . . . ?
C17 C18 C19 C20 174.04(14) . . . . ?
C17 C18 C23 C22 -174.28(16) . . . . ?
C17 C30 C29 C34 -167.84(12) . . . . ?
C17 C30 C29 C26 0.45(18) . . . . ?
C36 C41 C40 C39 1.7(2) . . . . ?
C36 C41 C40 C43 -177.34(16) . . . . ?
C36 C37 C38 C39 2.0(2) . . . . ?
C36 C37 C38 C42 -179.77(17) . . . . ?
C34 C29 C26 C15 117.59(14) . . . . ?
C34 C29 C26 C27 -8.34(19) . . . . ?
C15 C14 C17 C18 78.59(17) . . . . ?
C15 C14 C17 C30 -47.59(16) . . . . ?
C15 C14 C13 C12 5.8(2) . . . . ?
C15 C16 C11 C12 10.0(2) . . . . ?
C15 C16 C11 C7 -153.81(14) . . . . ?
C15 C26 C27 C28 70.50(16) . . . . ?
C33 C32 C31 C30 -1.4(2) . . . . ?
C33 C32 C35 C12 -59.50(15) . . . 2_656 ?
C33 C32 C35 C36 171.28(12) . . . . ?
C33 C32 C35 C2 52.95(15) . . . 2_656 ?
C26 C29 C34 C33 -164.92(13) . . . . ?
C13 C14 C17 C18 -116.88(15) . . . . ?
C13 C14 C17 C30 116.94(14) . . . . ?
C13 C14 C15 C16 -2.4(2) . . . . ?
C13 C14 C15 C26 -167.16(13) . . . . ?
C19 C18 C17 C14 23.0(2) . . . . ?
C19 C18 C17 C30 144.00(15) . . . . ?
C19 C18 C23 C22 0.7(2) . . . . ?
C19 C20 C21 C22 0.5(3) . . . . ?
C41 C36 C35 C32 155.43(13) . . . . ?
C41 C36 C35 C12 34.5(2) . . . 2_656 ?
C41 C36 C35 C2 -86.62(16) . . . 2_656 ?
C41 C36 C37 C38 -3.9(2) . . . . ?
C41 C40 C39 C38 -3.7(2) . . . . ?
C35 C32 C31 C30 -168.03(13) . . . . ?
C35 C32 C33 C34 174.70(12) . . . . ?
C35 C32 C33 C7 6.52(17) . . . 2_656 ?
C35 C12 C13 C14 158.84(13) 2_656 . . . ?
C35 C36 C41 C40 175.31(14) . . . . ?
C35 C36 C37 C38 -177.20(15) . . . . ?
C37 C36 C41 C40 2.0(2) . . . . ?
C37 C36 C35 C32 -31.49(19) . . . . ?
C37 C36 C35 C12 -152.39(14) . . . 2_656 ?
C37 C36 C35 C2 86.47(16) . . . 2_656 ?
C37 C38 C39 C40 1.9(3) . . . . ?
C5 C4 C7 C11 -178.13(13) . . . . ?
C5 C4 C7 C33 -67.46(16) . . . 2_656 ?
C5 C4 C7 C8 56.51(16) . . . . ?
C5 C4 C2 C35 122.51(13) . . . 2_656 ?
C5 C4 C2 C3 -116.18(14) . . . . ?
C5 C4 C2 C1 3.74(17) . . . . ?
C20 C21 C22 C23 -0.6(3) . . . . ?
C20 C21 C22 C25 180.00(19) . . . . ?
C7 C11 C12 C13 158.36(13) . . . . ?
C7 C11 C12 C35 -3.68(18) . . . 2_656 ?
C7 C4 C2 C35 3.56(16) . . . 2_656 ?
C7 C4 C2 C3 124.88(13) . . . . ?
C7 C4 C2 C1 -115.20(13) . . . . ?
C21 C22 C23 C18 0.0(3) . . . . ?
C23 C18 C17 C14 -162.24(14) . . . . ?
C23 C18 C17 C30 -41.2(2) . . . . ?
C23 C18 C19 C20 -0.8(2) . . . . ?
C6 C4 C7 C11 64.04(16) . . . . ?
C6 C4 C7 C33 174.71(13) . . . 2_656 ?
C6 C4 C7 C8 -61.31(16) . . . . ?
C6 C4 C2 C35 -116.91(14) . . . 2_656 ?
C6 C4 C2 C3 4.40(17) . . . . ?
C6 C4 C2 C1 124.32(14) . . . . ?
C2 C4 C7 C11 -57.41(15) . . . . ?
C2 C4 C7 C33 53.26(15) . . . 2_656 ?
C2 C4 C7 C8 177.23(12) . . . . ?
C24 C20 C21 C22 179.97(17) . . . . ?
C43 C40 C39 C38 175.35(17) . . . . ?
C25 C22 C23 C18 179.41(18) . . . . ?
C42 C38 C39 C40 -176.32(18) . . . . ?
C10 C8 C7 C11 60.09(19) . . . . ?
C10 C8 C7 C33 -59.90(18) . . . 2_656 ?
C10 C8 C7 C4 -179.37(14) . . . . ?
C9 C8 C7 C11 -64.8(4) . . . . ?
C9 C8 C7 C33 175.2(3) . . . 2_656 ?
C9 C8 C7 C4 55.7(4) . . . . ?
